data_7016364
loop_
_publ_author_name
'Shao, Dan-Dan'
'Niu, Jun-Long'
'Hao, Xin-Qi'
'Gong, Jun-Fang'
'Song, Mao-Ping'

_publ_section_title
;
 Neutral and cationic chiral NCN pincer nickel(ii) complexes with
 1,3-bis(2'-imidazolinyl)benzenes: synthesis and characterization.
;
_journal_issue 35
_journal_name_full 'Dalton transactions (Cambridge, England : 2003)'
_journal_page_first 9012
_journal_page_last 9019
_journal_paper_doi 10.1039/c1dt10329f
_journal_volume 40
_journal_year 2011
_chemical_absolute_configuration S
_chemical_formula_sum 'C31 H48 Cl3 N4 Ni O0.5'
_chemical_formula_weight 649.79
_chemical_name_systematic
;
?
;
_space_group_IT_number 18
_symmetry_cell_setting orthorhombic
_symmetry_space_group_name_Hall 'P 2 2ab'
_symmetry_space_group_name_H-M 'P 21 21 2'
_atom_sites_solution_hydrogens geom
_atom_sites_solution_primary direct
_atom_sites_solution_secondary difmap
_audit_creation_method SHELXL-97
_cell_angle_alpha 90.00
_cell_angle_beta 90.00
_cell_angle_gamma 90.00
_cell_formula_units_Z 4
_cell_length_a 13.976(3)
_cell_length_b 22.955(5)
_cell_length_c 10.551(2)
_cell_measurement_reflns_used 489
_cell_measurement_temperature 291(2)
_cell_measurement_theta_max 25.1
_cell_measurement_theta_min 2
_cell_volume 3385.0(12)
_computing_cell_refinement RAXIS
_computing_data_collection RAXIS
_computing_data_reduction RAXIS
_computing_molecular_graphics TEXSAN
_computing_publication_material TEXSAN
_computing_structure_refinement 'SHELXL-97 (Sheldrick, 1997)'
_computing_structure_solution 'SHELXS-97 (Sheldrick, 1990)'
_diffrn_ambient_temperature 291(2)
_diffrn_measured_fraction_theta_full 0.972
_diffrn_measured_fraction_theta_max 0.972
_diffrn_measurement_device_type R-AXIS-IV
_diffrn_measurement_method 'Oscillation frames'
_diffrn_radiation_monochromator graphite
_diffrn_radiation_source 'fine-focus sealed tube'
_diffrn_radiation_type MoK\a
_diffrn_radiation_wavelength 0.71073
_diffrn_reflns_av_R_equivalents 0.0533
_diffrn_reflns_av_sigmaI/netI 0.0591
_diffrn_reflns_limit_h_max 0
_diffrn_reflns_limit_h_min -16
_diffrn_reflns_limit_k_max 27
_diffrn_reflns_limit_k_min -27
_diffrn_reflns_limit_l_max 12
_diffrn_reflns_limit_l_min -12
_diffrn_reflns_number 10501
_diffrn_reflns_theta_full 25.00
_diffrn_reflns_theta_max 25.00
_diffrn_reflns_theta_min 1.71
_exptl_absorpt_coefficient_mu 0.837
_exptl_absorpt_correction_T_max 0.8639
_exptl_absorpt_correction_T_min 0.8504
_exptl_absorpt_correction_type multi-scan
_exptl_absorpt_process_details SADABS(2009)
_exptl_crystal_colour RED
_exptl_crystal_density_diffrn 1.275
_exptl_crystal_density_method 'not measured'
_exptl_crystal_description PRISMATIC
_exptl_crystal_F_000 1380
_exptl_crystal_size_max 0.20
_exptl_crystal_size_mid 0.20
_exptl_crystal_size_min 0.18
_refine_diff_density_max 0.446
_refine_diff_density_min -0.512
_refine_diff_density_rms 0.059
_refine_ls_abs_structure_details 'Flack H D (1983), Acta Cryst. A39, 876-881'
_refine_ls_abs_structure_Flack 0.0(6)
_refine_ls_extinction_coef 0.0052(6)
_refine_ls_extinction_expression Fc^*^=kFc[1+0.001xFc^2^\l^3^/sin(2\q)]^-1/4^
_refine_ls_extinction_method SHELXL
_refine_ls_goodness_of_fit_ref 1.022
_refine_ls_hydrogen_treatment constr
_refine_ls_matrix_type full
_refine_ls_number_parameters 359
_refine_ls_number_reflns 5709
_refine_ls_number_restraints 0
_refine_ls_restrained_S_all 1.022
_refine_ls_R_factor_all 0.0668
_refine_ls_R_factor_gt 0.0614
_refine_ls_shift/su_max 0.000
_refine_ls_shift/su_mean 0.000
_refine_ls_structure_factor_coef Fsqd
_refine_ls_weighting_details 'calc w=1/[\s^2^(Fo^2^)+(0.0743P)^2^+2.3816P] where P=(Fo^2^+2Fc^2^)/3'
_refine_ls_weighting_scheme calc
_refine_ls_wR_factor_gt 0.1476
_refine_ls_wR_factor_ref 0.1511
_reflns_number_gt 5400
_reflns_number_total 5709
_reflns_threshold_expression >2sigma(I)
_cod_data_source_file c1dt10329f.txt
_cod_data_source_block a
_cod_depositor_comments
;
The following automatic conversions were performed:

'_symmetry_cell_setting' value 'Orthorhombic' changed to
'orthorhombic' according to
/home/saulius/struct/CIF-dictionaries/cif_core.dic dictionary named
'cif_core.dic' version 2.4.1 from
2010-06-29.

'_exptl_absorpt_correction_type' value 'Multi-scan'
changed to 'multi-scan' according to
/home/saulius/struct/CIF-dictionaries/cif_core.dic dictionary named
'cif_core.dic' version 2.4.1 from
2010-06-29.

'_refine_ls_hydrogen_treatment' value 'Constr' changed
to 'constr' according to
/home/saulius/struct/CIF-dictionaries/cif_core.dic dictionary named
'cif_core.dic' version 2.4.1 from 2010-06-29.

Automatic conversion script
Id: cif_fix_values 1715 2011-07-08 13:25:40Z adriana 
;
_cod_original_cell_volume 3384.7(12)
_cod_original_sg_symbol_H-M P2(1)2(1)2
_cod_original_formula_sum 'C31 H48 Cl3 N4 Ni O0.50'
_cod_database_code 7016364

loop_
_symmetry_equiv_pos_as_xyz
'x, y, z'
'-x, -y, z'
'-x+1/2, y+1/2, -z'
'x+1/2, -y+1/2, -z'

loop_
_atom_site_label
_atom_site_type_symbol
_atom_site_fract_x
_atom_site_fract_y
_atom_site_fract_z
_atom_site_U_iso_or_equiv
_atom_site_adp_type
_atom_site_occupancy
_atom_site_symmetry_multiplicity
_atom_site_calc_flag
_atom_site_refinement_flags
Ni1 Ni 0.29268(4) 0.50153(3) 0.26380(4) 0.04651(18) Uani 1 1 d .
Cl1 Cl 0.32004(9) 0.50035(8) 0.05403(10) 0.0650(3) Uani 1 1 d .
Cl2 Cl -0.06801(18) 0.43377(12) -0.0871(3) 0.1289(9) Uani 1 1 d .
Cl3 Cl -0.1462(3) 0.32345(14) -0.0154(4) 0.1804(16) Uani 1 1 d .
C1 C 0.2698(3) 0.4994(3) 0.4362(4) 0.0471(9) Uani 1 1 d .
C2 C 0.1899(3) 0.4697(2) 0.4808(5) 0.0484(11) Uani 1 1 d .
C3 C 0.1741(4) 0.4675(2) 0.6125(5) 0.0595(13) Uani 1 1 d .
H3 H 0.1199 0.4493 0.6452 0.071 Uiso 1 1 calc R
C4 C 0.2413(4) 0.4931(2) 0.6934(4) 0.0570(12) Uani 1 1 d .
H4 H 0.2319 0.4906 0.7804 0.068 Uiso 1 1 calc R
C5 C 0.3209(4) 0.5219(2) 0.6488(4) 0.0545(12) Uani 1 1 d .
H5 H 0.3647 0.5383 0.7049 0.065 Uiso 1 1 calc R
C6 C 0.3353(3) 0.5262(2) 0.5161(4) 0.0449(10) Uani 1 1 d .
C7 C 0.4087(3) 0.5558(2) 0.4387(4) 0.0453(10) Uani 1 1 d .
C8 C 0.5320(3) 0.6083(2) 0.3548(5) 0.0531(12) Uani 1 1 d .
H8A H 0.5959 0.5922 0.3466 0.064 Uiso 1 1 calc R
H8B H 0.5359 0.6505 0.3540 0.064 Uiso 1 1 calc R
C9 C 0.4658(3) 0.5859(2) 0.2477(5) 0.0512(11) Uani 1 1 d .
H9 H 0.5031 0.5613 0.1900 0.061 Uiso 1 1 calc R
C10 C 0.1409(3) 0.4444(2) 0.3710(5) 0.0490(11) Uani 1 1 d .
C11 C 0.0421(4) 0.3986(3) 0.2279(5) 0.0673(15) Uani 1 1 d .
H11A H -0.0124 0.4199 0.1949 0.081 Uiso 1 1 calc R
H11B H 0.0313 0.3572 0.2163 0.081 Uiso 1 1 calc R
C12 C 0.1347(3) 0.4178(2) 0.1635(5) 0.0567(13) Uani 1 1 d .
H12 H 0.1193 0.4428 0.0910 0.068 Uiso 1 1 calc R
C13 C 0.4181(4) 0.6348(3) 0.1715(5) 0.0622(14) Uani 1 1 d .
H13 H 0.3802 0.6163 0.1046 0.075 Uiso 1 1 calc R
C14 C 0.4929(6) 0.6719(3) 0.1072(5) 0.0814(17) Uani 1 1 d .
H14A H 0.5344 0.6474 0.0579 0.122 Uiso 1 1 calc R
H14B H 0.5298 0.6921 0.1702 0.122 Uiso 1 1 calc R
H14C H 0.4622 0.6996 0.0528 0.122 Uiso 1 1 calc R
C15 C 0.3492(5) 0.6713(3) 0.2519(8) 0.0827(19) Uani 1 1 d .
H15A H 0.3030 0.6461 0.2911 0.124 Uiso 1 1 calc R
H15B H 0.3169 0.6989 0.1987 0.124 Uiso 1 1 calc R
H15C H 0.3845 0.6916 0.3162 0.124 Uiso 1 1 calc R
C16 C 0.1991(4) 0.3681(3) 0.1197(6) 0.0665(15) Uani 1 1 d .
H16 H 0.2594 0.3856 0.0913 0.080 Uiso 1 1 calc R
C17 C 0.1551(5) 0.3366(4) 0.0042(8) 0.100(3) Uani 1 1 d .
H17A H 0.1410 0.3646 -0.0608 0.150 Uiso 1 1 calc R
H17B H 0.0973 0.3173 0.0294 0.150 Uiso 1 1 calc R
H17C H 0.1998 0.3084 -0.0277 0.150 Uiso 1 1 calc R
C18 C 0.2240(5) 0.3254(3) 0.2273(8) 0.089(2) Uani 1 1 d .
H18A H 0.2519 0.3464 0.2967 0.134 Uiso 1 1 calc R
H18B H 0.2688 0.2969 0.1968 0.134 Uiso 1 1 calc R
H18C H 0.1669 0.3061 0.2554 0.134 Uiso 1 1 calc R
C19 C 0.0030(4) 0.3892(2) 0.4682(4) 0.0545(10) Uani 1 1 d .
H19 H 0.0006 0.4191 0.5343 0.065 Uiso 1 1 calc R
C20 C -0.0995(4) 0.3773(3) 0.4268(6) 0.0694(16) Uani 1 1 d .
H20A H -0.1000 0.3483 0.3598 0.083 Uiso 1 1 calc R
H20B H -0.1280 0.4128 0.3940 0.083 Uiso 1 1 calc R
C21 C -0.1573(5) 0.3553(4) 0.5396(8) 0.093(2) Uani 1 1 d .
H21A H -0.1613 0.3859 0.6027 0.112 Uiso 1 1 calc R
H21B H -0.2218 0.3463 0.5119 0.112 Uiso 1 1 calc R
C22 C -0.1137(7) 0.3014(4) 0.5998(9) 0.126(4) Uani 1 1 d .
H22A H -0.1155 0.2694 0.5400 0.151 Uiso 1 1 calc R
H22B H -0.1506 0.2904 0.6739 0.151 Uiso 1 1 calc R
C23 C -0.0083(6) 0.3137(3) 0.6392(7) 0.109(3) Uani 1 1 d .
H23A H -0.0070 0.3428 0.7059 0.130 Uiso 1 1 calc R
H23B H 0.0205 0.2783 0.6719 0.130 Uiso 1 1 calc R
C24 C 0.0488(5) 0.3353(3) 0.5263(7) 0.0790(18) Uani 1 1 d .
H24A H 0.0525 0.3048 0.4630 0.095 Uiso 1 1 calc R
H24B H 0.1134 0.3446 0.5531 0.095 Uiso 1 1 calc R
C25 C 0.5087(4) 0.6111(2) 0.5983(4) 0.0500(10) Uani 1 1 d .
H25 H 0.5003 0.5796 0.6600 0.060 Uiso 1 1 calc R
C26 C 0.4423(5) 0.6604(3) 0.6361(6) 0.0724(16) Uani 1 1 d .
H26A H 0.3766 0.6468 0.6356 0.087 Uiso 1 1 calc R
H26B H 0.4478 0.6920 0.5756 0.087 Uiso 1 1 calc R
C27 C 0.4685(5) 0.6821(3) 0.7681(7) 0.083(2) Uani 1 1 d .
H27A H 0.4275 0.7147 0.7901 0.100 Uiso 1 1 calc R
H27B H 0.4571 0.6513 0.8291 0.100 Uiso 1 1 calc R
C28 C 0.5716(6) 0.7010(3) 0.7765(6) 0.084(2) Uani 1 1 d .
H28A H 0.5863 0.7123 0.8630 0.100 Uiso 1 1 calc R
H28B H 0.5818 0.7346 0.7224 0.100 Uiso 1 1 calc R
C29 C 0.6372(4) 0.6521(3) 0.7360(6) 0.0768(17) Uani 1 1 d .
H29A H 0.6318 0.6202 0.7959 0.092 Uiso 1 1 calc R
H29B H 0.7029 0.6658 0.7373 0.092 Uiso 1 1 calc R
C30 C 0.6130(4) 0.6302(3) 0.6037(5) 0.0614(14) Uani 1 1 d .
H30A H 0.6240 0.6609 0.5423 0.074 Uiso 1 1 calc R
H30B H 0.6541 0.5976 0.5823 0.074 Uiso 1 1 calc R
C31 C -0.1722(7) 0.3903(4) -0.0632(12) 0.141(4) Uani 1 1 d .
H31A H -0.2127 0.4089 -0.0004 0.170 Uiso 1 1 calc R
H31B H -0.2079 0.3882 -0.1419 0.170 Uiso 1 1 calc R
N1 N 0.1844(3) 0.45310(18) 0.2623(4) 0.0521(10) Uani 1 1 d .
N2 N 0.0592(3) 0.4127(2) 0.3630(4) 0.0568(11) Uani 1 1 d .
N3 N 0.3957(3) 0.54923(17) 0.3162(4) 0.0477(9) Uani 1 1 d .
N4 N 0.4852(3) 0.58730(17) 0.4711(3) 0.0481(9) Uani 1 1 d .
O1 O 0.5000 0.5000 -0.1325(6) 0.180(5) Uani 1 2 d S
H1 H 0.5480 0.4999 -0.0830 0.270 Uiso 1 1 d R

loop_
_atom_site_aniso_label
_atom_site_aniso_U_11
_atom_site_aniso_U_22
_atom_site_aniso_U_33
_atom_site_aniso_U_23
_atom_site_aniso_U_13
_atom_site_aniso_U_12
Ni1 0.0494(3) 0.0552(3) 0.0349(3) -0.0003(3) -0.0038(2) -0.0100(3)
Cl1 0.0725(7) 0.0835(8) 0.0390(5) -0.0048(8) -0.0012(5) -0.0165(9)
Cl2 0.1143(17) 0.135(2) 0.138(2) 0.0115(16) -0.0252(16) 0.0107(15)
Cl3 0.220(4) 0.120(2) 0.201(4) 0.032(2) 0.035(3) 0.019(2)
C1 0.050(2) 0.051(2) 0.0406(19) -0.009(3) -0.0028(17) -0.008(3)
C2 0.046(3) 0.057(3) 0.042(2) 0.000(2) 0.000(2) -0.004(2)
C3 0.060(3) 0.075(4) 0.043(3) 0.000(2) 0.005(2) -0.013(3)
C4 0.067(3) 0.063(3) 0.041(2) 0.002(3) 0.005(2) -0.007(3)
C5 0.065(3) 0.063(3) 0.035(2) -0.003(2) -0.007(2) -0.003(2)
C6 0.050(2) 0.047(2) 0.038(2) -0.0025(19) -0.002(2) -0.004(2)
C7 0.050(3) 0.044(2) 0.041(2) 0.003(2) -0.006(2) -0.004(2)
C8 0.051(3) 0.063(3) 0.046(3) 0.003(2) -0.0018(19) -0.015(2)
C9 0.057(3) 0.056(3) 0.040(3) 0.000(2) -0.0020(19) -0.010(2)
C10 0.043(2) 0.051(3) 0.053(3) 0.001(2) -0.008(2) -0.003(2)
C11 0.052(3) 0.095(4) 0.055(3) -0.005(3) -0.006(2) -0.022(3)
C12 0.050(3) 0.072(3) 0.048(3) -0.007(3) -0.009(2) -0.012(3)
C13 0.074(3) 0.067(3) 0.046(3) 0.007(3) -0.009(3) -0.014(3)
C14 0.102(4) 0.087(4) 0.055(3) 0.021(3) 0.001(4) -0.015(5)
C15 0.079(4) 0.067(4) 0.102(5) 0.021(4) -0.002(4) 0.002(3)
C16 0.051(3) 0.071(4) 0.077(4) -0.018(3) 0.009(3) -0.016(3)
C17 0.079(4) 0.131(7) 0.089(5) -0.044(5) 0.016(4) -0.003(4)
C18 0.078(4) 0.081(4) 0.108(5) -0.005(4) -0.012(4) -0.002(3)
C19 0.047(2) 0.057(3) 0.059(3) -0.002(2) 0.004(3) 0.003(3)
C20 0.048(3) 0.071(4) 0.089(4) -0.012(3) 0.004(3) 0.000(3)
C21 0.060(4) 0.113(6) 0.107(6) -0.035(5) 0.029(4) -0.021(4)
C22 0.165(9) 0.074(5) 0.139(8) -0.006(5) 0.085(7) -0.027(6)
C23 0.127(6) 0.088(5) 0.111(6) 0.038(4) 0.040(6) 0.023(5)
C24 0.075(4) 0.073(4) 0.090(5) 0.010(3) 0.018(4) 0.021(3)
C25 0.053(3) 0.053(2) 0.044(2) -0.0027(18) -0.011(3) -0.002(3)
C26 0.087(4) 0.072(4) 0.059(3) -0.011(3) -0.020(3) 0.013(3)
C27 0.095(5) 0.087(4) 0.067(4) -0.033(4) -0.012(3) 0.013(4)
C28 0.136(6) 0.066(4) 0.049(3) -0.015(3) -0.011(4) -0.023(4)
C29 0.079(4) 0.092(4) 0.060(3) -0.003(3) -0.023(3) -0.023(3)
C30 0.064(3) 0.065(3) 0.054(3) -0.008(3) -0.012(3) -0.013(3)
C31 0.115(7) 0.121(7) 0.188(12) 0.006(7) -0.003(7) 0.031(6)
N1 0.051(2) 0.067(2) 0.038(2) -0.0044(19) -0.0027(18) -0.0096(19)
N2 0.045(2) 0.072(3) 0.054(2) -0.005(2) 0.002(2) -0.013(2)
N3 0.055(2) 0.052(2) 0.037(2) 0.0011(17) 0.0016(17) -0.0126(19)
N4 0.044(2) 0.060(2) 0.0400(18) -0.0046(16) -0.0078(18) -0.0112(19)
O1 0.082(4) 0.405(17) 0.052(4) 0.000 0.000 -0.017(9)

loop_
_atom_type_symbol
_atom_type_description
_atom_type_scat_dispersion_real
_atom_type_scat_dispersion_imag
_atom_type_scat_source
C C 0.0033 0.0016 'International Tables Vol C Tables 4.2.6.8 and 6.1.1.4'
H H 0.0000 0.0000 'International Tables Vol C Tables 4.2.6.8 and 6.1.1.4'
N N 0.0061 0.0033 'International Tables Vol C Tables 4.2.6.8 and 6.1.1.4'
Cl Cl 0.1484 0.1585 'International Tables Vol C Tables 4.2.6.8 and 6.1.1.4'
Ni Ni 0.3393 1.1124 'International Tables Vol C Tables 4.2.6.8 and 6.1.1.4'
O O 0.0106 0.0060 'International Tables Vol C Tables 4.2.6.8 and 6.1.1.4'

loop_
_geom_angle_atom_site_label_1
_geom_angle_atom_site_label_2
_geom_angle_atom_site_label_3
_geom_angle
C1 Ni1 N1 81.55(19)
C1 Ni1 N3 81.93(18)
N1 Ni1 N3 163.48(17)
C1 Ni1 Cl1 177.76(19)
N1 Ni1 Cl1 96.98(13)
N3 Ni1 Cl1 99.51(12)
C6 C1 C2 122.8(4)
C6 C1 Ni1 118.1(3)
C2 C1 Ni1 119.0(3)
C1 C2 C3 118.6(4)
C1 C2 C10 107.6(4)
C3 C2 C10 133.8(5)
C4 C3 C2 118.7(5)
C4 C3 H3 120.6
C2 C3 H3 120.6
C5 C4 C3 122.5(4)
C5 C4 H4 118.8
C3 C4 H4 118.8
C4 C5 C6 119.0(5)
C4 C5 H5 120.5
C6 C5 H5 120.5
C1 C6 C5 118.4(4)
C1 C6 C7 109.1(4)
C5 C6 C7 132.6(4)
N3 C7 N4 115.2(4)
N3 C7 C6 113.2(4)
N4 C7 C6 131.6(4)
N4 C8 C9 103.6(4)
N4 C8 H8A 111.0
C9 C8 H8A 111.0
N4 C8 H8B 111.0
C9 C8 H8B 111.0
H8A C8 H8B 109.0
N3 C9 C13 112.6(4)
N3 C9 C8 103.2(4)
C13 C9 C8 113.6(4)
N3 C9 H9 109.1
C13 C9 H9 109.1
C8 C9 H9 109.1
N1 C10 N2 114.7(4)
N1 C10 C2 114.4(4)
N2 C10 C2 130.9(4)
N2 C11 C12 103.2(4)
N2 C11 H11A 111.1
C12 C11 H11A 111.1
N2 C11 H11B 111.1
C12 C11 H11B 111.1
H11A C11 H11B 109.1
N1 C12 C16 110.1(4)
N1 C12 C11 104.0(4)
C16 C12 C11 114.7(5)
N1 C12 H12 109.3
C16 C12 H12 109.3
C11 C12 H12 109.3
C14 C13 C15 112.1(5)
C14 C13 C9 110.3(5)
C15 C13 C9 112.5(5)
C14 C13 H13 107.2
C15 C13 H13 107.2
C9 C13 H13 107.2
C13 C14 H14A 109.5
C13 C14 H14B 109.5
H14A C14 H14B 109.5
C13 C14 H14C 109.5
H14A C14 H14C 109.5
H14B C14 H14C 109.5
C13 C15 H15A 109.5
C13 C15 H15B 109.5
H15A C15 H15B 109.5
C13 C15 H15C 109.5
H15A C15 H15C 109.5
H15B C15 H15C 109.5
C12 C16 C18 112.7(5)
C12 C16 C17 110.8(5)
C18 C16 C17 111.9(6)
C12 C16 H16 107.0
C18 C16 H16 107.0
C17 C16 H16 107.0
C16 C17 H17A 109.5
C16 C17 H17B 109.5
H17A C17 H17B 109.5
C16 C17 H17C 109.5
H17A C17 H17C 109.5
H17B C17 H17C 109.5
C16 C18 H18A 109.5
C16 C18 H18B 109.5
H18A C18 H18B 109.5
C16 C18 H18C 109.5
H18A C18 H18C 109.5
H18B C18 H18C 109.5
N2 C19 C24 112.3(4)
N2 C19 C20 110.7(4)
C24 C19 C20 111.5(5)
N2 C19 H19 107.4
C24 C19 H19 107.4
C20 C19 H19 107.4
C19 C20 C21 109.4(5)
C19 C20 H20A 109.8
C21 C20 H20A 109.8
C19 C20 H20B 109.8
C21 C20 H20B 109.8
H20A C20 H20B 108.2
C22 C21 C20 112.6(6)
C22 C21 H21A 109.1
C20 C21 H21A 109.1
C22 C21 H21B 109.1
C20 C21 H21B 109.1
H21A C21 H21B 107.8
C21 C22 C23 110.1(6)
C21 C22 H22A 109.6
C23 C22 H22A 109.6
C21 C22 H22B 109.6
C23 C22 H22B 109.6
H22A C22 H22B 108.1
C24 C23 C22 110.3(7)
C24 C23 H23A 109.6
C22 C23 H23A 109.6
C24 C23 H23B 109.6
C22 C23 H23B 109.6
H23A C23 H23B 108.1
C23 C24 C19 111.1(5)
C23 C24 H24A 109.4
C19 C24 H24A 109.4
C23 C24 H24B 109.4
C19 C24 H24B 109.4
H24A C24 H24B 108.0
N4 C25 C26 112.1(4)
N4 C25 C30 110.6(4)
C26 C25 C30 111.1(4)
N4 C25 H25 107.6
C26 C25 H25 107.6
C30 C25 H25 107.6
C25 C26 C27 109.7(5)
C25 C26 H26A 109.7
C27 C26 H26A 109.7
C25 C26 H26B 109.7
C27 C26 H26B 109.7
H26A C26 H26B 108.2
C28 C27 C26 112.2(6)
C28 C27 H27A 109.2
C26 C27 H27A 109.2
C28 C27 H27B 109.2
C26 C27 H27B 109.2
H27A C27 H27B 107.9
C27 C28 C29 110.4(5)
C27 C28 H28A 109.6
C29 C28 H28A 109.6
C27 C28 H28B 109.6
C29 C28 H28B 109.6
H28A C28 H28B 108.1
C28 C29 C30 111.7(5)
C28 C29 H29A 109.3
C30 C29 H29A 109.3
C28 C29 H29B 109.3
C30 C29 H29B 109.3
H29A C29 H29B 107.9
C25 C30 C29 110.0(5)
C25 C30 H30A 109.7
C29 C30 H30A 109.7
C25 C30 H30B 109.7
C29 C30 H30B 109.7
H30A C30 H30B 108.2
Cl3 C31 Cl2 112.5(6)
Cl3 C31 H31A 109.1
Cl2 C31 H31A 109.1
Cl3 C31 H31B 109.1
Cl2 C31 H31B 109.1
H31A C31 H31B 107.8
C10 N1 C12 108.1(4)
C10 N1 Ni1 117.1(3)
C12 N1 Ni1 134.7(3)
C10 N2 C19 127.1(4)
C10 N2 C11 108.2(4)
C19 N2 C11 124.3(4)
C7 N3 C9 108.8(4)
C7 N3 Ni1 117.4(3)
C9 N3 Ni1 133.7(3)
C7 N4 C8 108.6(4)
C7 N4 C25 127.4(4)
C8 N4 C25 122.3(4)

loop_
_geom_bond_atom_site_label_1
_geom_bond_atom_site_label_2
_geom_bond_distance
Ni1 C1 1.848(4)
Ni1 N1 1.878(4)
Ni1 N3 1.891(4)
Ni1 Cl1 2.2462(12)
Cl2 C31 1.782(11)
Cl3 C31 1.656(10)
C1 C6 1.388(6)
C1 C2 1.390(6)
C2 C3 1.408(7)
C2 C10 1.467(7)
C3 C4 1.399(7)
C3 H3 0.9300
C4 C5 1.377(7)
C4 H4 0.9300
C5 C6 1.418(7)
C5 H5 0.9300
C6 C7 1.477(6)
C7 N3 1.314(6)
C7 N4 1.335(6)
C8 N4 1.472(6)
C8 C9 1.547(6)
C8 H8A 0.9700
C8 H8B 0.9700
C9 N3 1.481(6)
C9 C13 1.533(7)
C9 H9 0.9800
C10 N1 1.314(6)
C10 N2 1.356(6)
C11 N2 1.481(7)
C11 C12 1.527(7)
C11 H11A 0.9700
C11 H11B 0.9700
C12 N1 1.491(6)
C12 C16 1.525(8)
C12 H12 0.9800
C13 C14 1.508(8)
C13 C15 1.532(9)
C13 H13 0.9800
C14 H14A 0.9600
C14 H14B 0.9600
C14 H14C 0.9600
C15 H15A 0.9600
C15 H15B 0.9600
C15 H15C 0.9600
C16 C18 1.540(10)
C16 C17 1.544(9)
C16 H16 0.9800
C17 H17A 0.9600
C17 H17B 0.9600
C17 H17C 0.9600
C18 H18A 0.9600
C18 H18B 0.9600
C18 H18C 0.9600
C19 N2 1.464(6)
C19 C24 1.520(7)
C19 C20 1.522(7)
C19 H19 0.9800
C20 C21 1.525(9)
C20 H20A 0.9700
C20 H20B 0.9700
C21 C22 1.517(12)
C21 H21A 0.9700
C21 H21B 0.9700
C22 C23 1.556(12)
C22 H22A 0.9700
C22 H22B 0.9700
C23 C24 1.516(9)
C23 H23A 0.9700
C23 H23B 0.9700
C24 H24A 0.9700
C24 H24B 0.9700
C25 N4 1.486(5)
C25 C26 1.517(8)
C25 C30 1.522(7)
C25 H25 0.9800
C26 C27 1.524(8)
C26 H26A 0.9700
C26 H26B 0.9700
C27 C28 1.507(10)
C27 H27A 0.9700
C27 H27B 0.9700
C28 C29 1.512(9)
C28 H28A 0.9700
C28 H28B 0.9700
C29 C30 1.523(8)
C29 H29A 0.9700
C29 H29B 0.9700
C30 H30A 0.9700
C30 H30B 0.9700
C31 H31A 0.9700
C31 H31B 0.9700
O1 H1 0.8502

loop_
_geom_hbond_atom_site_label_D
_geom_hbond_atom_site_label_H
_geom_hbond_atom_site_label_A
_geom_hbond_distance_DH
_geom_hbond_distance_HA
_geom_hbond_distance_DA
_geom_hbond_angle_DHA
_geom_hbond_site_symmetry_A
O1 H1 Cl1 0.85 2.34 3.194(4) 179.8 2_665

loop_
_geom_torsion_atom_site_label_1
_geom_torsion_atom_site_label_2
_geom_torsion_atom_site_label_3
_geom_torsion_atom_site_label_4
_geom_torsion
N1 Ni1 C1 C6 174.7(5)
N3 Ni1 C1 C6 -4.8(4)
Cl1 Ni1 C1 C6 126(3)
N1 Ni1 C1 C2 -3.4(4)
N3 Ni1 C1 C2 177.0(5)
Cl1 Ni1 C1 C2 -53(4)
C6 C1 C2 C3 0.8(8)
Ni1 C1 C2 C3 178.9(4)
C6 C1 C2 C10 -176.7(5)
Ni1 C1 C2 C10 1.3(6)
C1 C2 C3 C4 -2.6(8)
C10 C2 C3 C4 174.2(5)
C2 C3 C4 C5 2.0(9)
C3 C4 C5 C6 0.5(8)
C2 C1 C6 C5 1.6(8)
Ni1 C1 C6 C5 -176.5(4)
C2 C1 C6 C7 -177.6(5)
Ni1 C1 C6 C7 4.3(6)
C4 C5 C6 C1 -2.2(8)
C4 C5 C6 C7 176.7(5)
C1 C6 C7 N3 -0.7(6)
C5 C6 C7 N3 -179.7(5)
C1 C6 C7 N4 179.6(5)
C5 C6 C7 N4 0.6(9)
N4 C8 C9 N3 -6.3(5)
N4 C8 C9 C13 115.9(5)
C1 C2 C10 N1 2.8(6)
C3 C2 C10 N1 -174.2(6)
C1 C2 C10 N2 -178.4(5)
C3 C2 C10 N2 4.5(10)
N2 C11 C12 N1 -12.8(6)
N2 C11 C12 C16 107.5(5)
N3 C9 C13 C14 178.2(4)
C8 C9 C13 C14 61.4(6)
N3 C9 C13 C15 52.2(6)
C8 C9 C13 C15 -64.6(6)
N1 C12 C16 C18 62.0(6)
C11 C12 C16 C18 -54.9(6)
N1 C12 C16 C17 -171.7(5)
C11 C12 C16 C17 71.4(7)
N2 C19 C20 C21 -177.6(5)
C24 C19 C20 C21 56.6(7)
C19 C20 C21 C22 -56.5(8)
C20 C21 C22 C23 56.0(9)
C21 C22 C23 C24 -55.1(9)
C22 C23 C24 C19 56.4(8)
N2 C19 C24 C23 177.1(6)
C20 C19 C24 C23 -58.0(8)
N4 C25 C26 C27 178.8(5)
C30 C25 C26 C27 -56.9(7)
C25 C26 C27 C28 56.5(8)
C26 C27 C28 C29 -55.8(8)
C27 C28 C29 C30 55.7(7)
N4 C25 C30 C29 -177.7(4)
C26 C25 C30 C29 57.2(6)
C28 C29 C30 C25 -56.4(7)
N2 C10 N1 C12 -7.2(6)
C2 C10 N1 C12 171.7(4)
N2 C10 N1 Ni1 175.3(3)
C2 C10 N1 Ni1 -5.7(6)
C16 C12 N1 C10 -110.8(5)
C11 C12 N1 C10 12.6(6)
C16 C12 N1 Ni1 66.0(6)
C11 C12 N1 Ni1 -170.6(4)
C1 Ni1 N1 C10 5.1(4)
N3 Ni1 N1 C10 6.6(9)
Cl1 Ni1 N1 C10 -176.6(4)
C1 Ni1 N1 C12 -171.5(5)
N3 Ni1 N1 C12 -170.1(6)
Cl1 Ni1 N1 C12 6.8(5)
N1 C10 N2 C19 170.7(5)
C2 C10 N2 C19 -8.1(9)
N1 C10 N2 C11 -1.6(6)
C2 C10 N2 C11 179.6(5)
C24 C19 N2 C10 -76.4(7)
C20 C19 N2 C10 158.2(5)
C24 C19 N2 C11 94.8(7)
C20 C19 N2 C11 -30.6(7)
C12 C11 N2 C10 9.3(6)
C12 C11 N2 C19 -163.3(5)
N4 C7 N3 C9 -6.8(6)
C6 C7 N3 C9 173.4(4)
N4 C7 N3 Ni1 176.6(3)
C6 C7 N3 Ni1 -3.1(6)
C13 C9 N3 C7 -115.0(5)
C8 C9 N3 C7 7.9(5)
C13 C9 N3 Ni1 60.8(6)
C8 C9 N3 Ni1 -176.4(4)
C1 Ni1 N3 C7 4.4(4)
N1 Ni1 N3 C7 2.9(9)
Cl1 Ni1 N3 C7 -173.9(4)
C1 Ni1 N3 C9 -171.1(5)
N1 Ni1 N3 C9 -172.5(5)
Cl1 Ni1 N3 C9 10.7(5)
N3 C7 N4 C8 2.4(6)
C6 C7 N4 C8 -177.9(5)
N3 C7 N4 C25 167.9(4)
C6 C7 N4 C25 -12.3(8)
C9 C8 N4 C7 2.8(5)
C9 C8 N4 C25 -163.6(4)
C26 C25 N4 C7 -70.4(6)
C30 C25 N4 C7 164.9(5)
C26 C25 N4 C8 93.3(6)
C30 C25 N4 C8 -31.3(6)
